data_7233313
loop_
_publ_author_name
'Kamecka, Anna'
'Suwi\'nska, Kinga'
'Kapturkiewicz, Andrzej'

_publ_section_title
;
 Heteroleptic [Os(Cl)(CO)(P^P)(pbi)] complexes bearing bidentate phosphine
 and 2-(2-pyridyl)benzimidazolate ligands: impact of isomerism on their
 luminescence properties
;
_journal_name_full 'Physical Chemistry Chemical Physics'
_journal_paper_doi 10.1039/C9CP03416A
_journal_year 2019
_chemical_formula_moiety 'C39 H32 Cl N3 O Os P2, 0.5(C3 H7 OH)'
_chemical_formula_sum 'C40.5 H36 Cl N3 O1.5 Os P2'
_chemical_formula_weight 876.31
_space_group_crystal_system tetragonal
_space_group_IT_number 80
_space_group_name_Hall 'I 4bw'
_space_group_name_H-M_alt 'I 41'
_symmetry_space_group_name_Hall 'I 4bw'
_symmetry_space_group_name_H-M 'I 41'
_atom_sites_solution_hydrogens geom
_audit_block_doi 10.5517/ccdc.csd.cc22dhcc
_audit_creation_method SHELXL-2018/3
_audit_update_record
;
2019-07-17 deposited with the CCDC.    2019-07-23 downloaded from the CCDC.
;
_cell_angle_alpha 90
_cell_angle_beta 90
_cell_angle_gamma 90
_cell_formula_units_Z 16
_cell_length_a 23.138(3)
_cell_length_b 23.138(3)
_cell_length_c 26.906(3)
_cell_measurement_reflns_used 9916
_cell_measurement_temperature 150(2)
_cell_measurement_theta_max 28.253
_cell_measurement_theta_min 2.490
_cell_volume 14405(3)
_computing_cell_refinement 'APEX3 v2015.9-0 (Bruker AXS)'
_computing_data_collection 'Bruker Instrument Service v4.2.9'
_computing_data_reduction 'SAINT V8.35A (Bruker AXS Inc., 2015)'
_computing_molecular_graphics 'Mercury CSD 4.1.2 (2019)'
_computing_publication_material 'APEX3 v2015.9-0 (Bruker AXS)'
_computing_structure_refinement 'SHELXL-2018/3 (Sheldrick, 2018)'
_computing_structure_solution 'SHELXT 2014/5 (Sheldrick, 2014)'
_diffrn_ambient_temperature 150(2)
_diffrn_detector_area_resol_mean 10.4167
_diffrn_measured_fraction_theta_full 1.000
_diffrn_measured_fraction_theta_max 0.952
_diffrn_measurement_device_type 'D8 VENTURE DUO'
_diffrn_measurement_method 'phi and omega scans'
_diffrn_radiation_type MoK\a
_diffrn_radiation_wavelength 0.71073
_diffrn_reflns_av_R_equivalents 0.0955
_diffrn_reflns_av_unetI/netI 0.1523
_diffrn_reflns_Laue_measured_fraction_full 1.000
_diffrn_reflns_Laue_measured_fraction_max 0.952
_diffrn_reflns_limit_h_max 32
_diffrn_reflns_limit_h_min -24
_diffrn_reflns_limit_k_max 31
_diffrn_reflns_limit_k_min -33
_diffrn_reflns_limit_l_max 36
_diffrn_reflns_limit_l_min -37
_diffrn_reflns_number 66897
_diffrn_reflns_point_group_measured_fraction_full 0.999
_diffrn_reflns_point_group_measured_fraction_max 0.904
_diffrn_reflns_theta_full 25.242
_diffrn_reflns_theta_max 30.581
_diffrn_reflns_theta_min 1.960
_diffrn_source I\mS
_exptl_absorpt_coefficient_mu 3.743
_exptl_absorpt_correction_T_max 0.7461
_exptl_absorpt_correction_T_min 0.6346
_exptl_absorpt_correction_type multi-scan
_exptl_absorpt_process_details
;
 SADABS 2016/2: Krause, L., Herbst-Irmer, R., Sheldrick G.M. & Stalke D.,
 J. Appl. Cryst. 48 (2015) 3-10
;
_exptl_crystal_colour yellow
_exptl_crystal_density_diffrn 1.616
_exptl_crystal_description needle
_exptl_crystal_F_000 6960
_exptl_crystal_size_max 0.298
_exptl_crystal_size_mid 0.101
_exptl_crystal_size_min 0.065
_refine_diff_density_max 1.444
_refine_diff_density_min -1.323
_refine_diff_density_rms 0.212
_refine_ls_abs_structure_details
;
 Flack x determined using 4464 quotients [(I+)-(I-)]/[(I+)+(I-)]
 (Parsons, Flack and Wagner, Acta Cryst. B69 (2013) 249-259).
;
_refine_ls_abs_structure_Flack 0.166(6)
_refine_ls_extinction_method none
_refine_ls_goodness_of_fit_ref 1.019
_refine_ls_hydrogen_treatment constr
_refine_ls_matrix_type full
_refine_ls_number_parameters 884
_refine_ls_number_reflns 20025
_refine_ls_number_restraints 7
_refine_ls_restrained_S_all 1.020
_refine_ls_R_factor_all 0.1299
_refine_ls_R_factor_gt 0.0591
_refine_ls_shift/su_max 0.001
_refine_ls_shift/su_mean 0.000
_refine_ls_structure_factor_coef Fsqd
_refine_ls_weighting_details 'w=1/[\s^2^(Fo^2^)+(0.0172P)^2^+9.2369P] where P=(Fo^2^+2Fc^2^)/3'
_refine_ls_weighting_scheme calc
_refine_ls_wR_factor_gt 0.0695
_refine_ls_wR_factor_ref 0.0833
_reflns_Friedel_coverage 0.863
_reflns_Friedel_fraction_full 0.999
_reflns_Friedel_fraction_max 0.855
_reflns_number_gt 12873
_reflns_number_total 20025
_reflns_threshold_expression 'I > 2\s(I)'
_cod_data_source_file c9cp03416a1.cif
_cod_data_source_block Os_pbi_dppe2
_cod_original_cell_volume 14404(4)
_cod_original_formula_sum 'C40.50 H36 Cl N3 O1.50 Os P2'
_cod_database_code 7233313
_shelx_shelxl_version_number 2018/3
_shelx_space_group_comment
;
The symmetry employed for this shelxl refinement is uniquely defined
by the following loop, which should always be used as a source of
symmetry information in preference to the above space-group names.
They are only intended as comments.
;
_shelx_estimated_absorpt_t_min 0.402
_shelx_estimated_absorpt_t_max 0.793

loop_
_space_group_symop_operation_xyz
'x, y, z'
'-x+1/2, -y+1/2, z+1/2'
'-y, x+1/2, z+1/4'
'y+1/2, -x, z+3/4'
'x+1/2, y+1/2, z+1/2'
'-x+1, -y+1, z+1'
'-y+1/2, x+1, z+3/4'
'y+1, -x+1/2, z+5/4'

loop_
_atom_site_label
_atom_site_type_symbol
_atom_site_fract_x
_atom_site_fract_y
_atom_site_fract_z
_atom_site_U_iso_or_equiv
_atom_site_adp_type
_atom_site_occupancy
_atom_site_site_symmetry_order
_atom_site_calc_flag
_atom_site_refinement_flags_posn
_atom_site_refinement_flags_adp
_atom_site_refinement_flags_occupancy
_atom_site_disorder_assembly
_atom_site_disorder_group
Os1A Os 0.64145(2) 0.18758(2) 0.50508(2) 0.01253(11) Uani 1 1 d . . . . .
Cl1A Cl 0.70831(13) 0.21110(13) 0.57247(12) 0.0234(7) Uani 1 1 d . . . . .
P1A P 0.58450(13) 0.16498(13) 0.43783(12) 0.0150(7) Uani 1 1 d . . . . .
P2A P 0.62548(13) 0.28318(13) 0.48118(12) 0.0128(7) Uani 1 1 d . . . . .
O1A O 0.5417(4) 0.1928(4) 0.5767(3) 0.021(2) Uani 1 1 d . . . . .
N1A N 0.6649(4) 0.1013(4) 0.5210(3) 0.015(2) Uani 1 1 d . . . . .
N2A N 0.7196(4) 0.1747(4) 0.4614(4) 0.020(2) Uani 1 1 d . . . . .
N3A N 0.7328(4) 0.0299(4) 0.5121(4) 0.023(2) Uani 1 1 d . . . . .
C1A C 0.7144(5) 0.0822(4) 0.4996(5) 0.020(3) Uani 1 1 d . . . . .
C2A C 0.6920(5) 0.0126(5) 0.5454(4) 0.020(3) Uani 1 1 d . . . . .
C3A C 0.6879(7) -0.0378(6) 0.5738(5) 0.034(4) Uani 1 1 d . . . . .
H3A H 0.716066 -0.067417 0.570569 0.040 Uiso 1 1 calc R U . . .
C4A C 0.6427(6) -0.0441(6) 0.6063(5) 0.033(3) Uani 1 1 d . . . . .
H4A H 0.638863 -0.078952 0.624767 0.039 Uiso 1 1 calc R U . . .
C5A C 0.6021(5) 0.0001(5) 0.6127(4) 0.023(3) Uani 1 1 d . . . . .
H5A H 0.572052 -0.004849 0.636418 0.027 Uiso 1 1 calc R U . . .
C6A C 0.6043(5) 0.0499(5) 0.5861(4) 0.014(3) Uani 1 1 d . . . . .
H6A H 0.575853 0.079133 0.590079 0.016 Uiso 1 1 calc R U . . .
C7A C 0.6498(5) 0.0566(5) 0.5526(4) 0.016(3) Uani 1 1 d . . . . .
C8A C 0.7438(5) 0.1207(5) 0.4651(4) 0.025(3) Uani 1 1 d . . . . .
C9A C 0.7925(5) 0.1067(5) 0.4383(4) 0.036(3) Uani 1 1 d . . . . .
H9A H 0.808574 0.069106 0.441198 0.043 Uiso 1 1 calc R U . . .
C10A C 0.8180(6) 0.1460(6) 0.4077(5) 0.049(4) Uani 1 1 d . . . . .
H10A H 0.851387 0.136188 0.389056 0.059 Uiso 1 1 calc R U . . .
C11A C 0.7939(5) 0.2005(6) 0.4046(5) 0.045(4) Uani 1 1 d . . . . .
H11A H 0.810676 0.229115 0.383754 0.054 Uiso 1 1 calc R U . . .
C12A C 0.7456(5) 0.2128(5) 0.4318(5) 0.030(3) Uani 1 1 d . . . . .
H12A H 0.729725 0.250606 0.429582 0.036 Uiso 1 1 calc R U . . .
C13A C 0.6222(5) 0.1248(5) 0.3890(4) 0.020(3) Uani 1 1 d . . . . .
C14A C 0.6496(6) 0.1509(6) 0.3498(5) 0.045(4) Uani 1 1 d . . . . .
H14A H 0.647278 0.191707 0.346301 0.054 Uiso 1 1 calc R U . . .
C15A C 0.6796(7) 0.1201(6) 0.3163(5) 0.066(5) Uani 1 1 d . . . . .
H15A H 0.698121 0.139506 0.289559 0.079 Uiso 1 1 calc R U . . .
C16A C 0.6840(6) 0.0610(6) 0.3198(5) 0.053(4) Uani 1 1 d . . . . .
H16A H 0.705506 0.039340 0.296186 0.064 Uiso 1 1 calc R U . . .
C17A C 0.6564(5) 0.0342(5) 0.3588(4) 0.039(3) Uani 1 1 d . . . . .
H17A H 0.658241 -0.006686 0.361410 0.047 Uiso 1 1 calc R U . . .
C18A C 0.6264(5) 0.0646(5) 0.3938(4) 0.027(3) Uani 1 1 d . . . . .
H18A H 0.608786 0.045241 0.421047 0.032 Uiso 1 1 calc R U . . .
C19A C 0.5175(5) 0.1241(4) 0.4462(4) 0.016(3) Uani 1 1 d . . . . .
C20A C 0.5087(5) 0.0904(5) 0.4889(4) 0.022(3) Uani 1 1 d . . . . .
H20A H 0.538888 0.086823 0.512709 0.027 Uiso 1 1 calc R U . . .
C21A C 0.4569(5) 0.0625(5) 0.4968(4) 0.026(3) Uani 1 1 d . . . . .
H21A H 0.451361 0.039571 0.525737 0.031 Uiso 1 1 calc R U . . .
C22A C 0.4138(5) 0.0681(5) 0.4629(5) 0.034(3) Uani 1 1 d . . . . .
H22A H 0.377263 0.050652 0.468873 0.041 Uiso 1 1 calc R U . . .
C23A C 0.4228(6) 0.0985(6) 0.4204(5) 0.062(5) Uani 1 1 d . . . . .
H23A H 0.393336 0.099935 0.395823 0.074 Uiso 1 1 calc R U . . .
C24A C 0.4742(6) 0.1274(5) 0.4126(4) 0.041(3) Uani 1 1 d . . . . .
H24A H 0.479254 0.149827 0.383268 0.049 Uiso 1 1 calc R U . . .
C25A C 0.5694(5) 0.3225(4) 0.5145(5) 0.018(3) Uani 1 1 d . . . . .
C26A C 0.5243(5) 0.3507(5) 0.4900(5) 0.021(3) Uani 1 1 d . . . . .
H26A H 0.520449 0.346807 0.454980 0.025 Uiso 1 1 calc R U . . .
C27A C 0.4857(5) 0.3839(5) 0.5159(5) 0.029(3) Uani 1 1 d . . . . .
H27A H 0.454644 0.402331 0.499009 0.035 Uiso 1 1 calc R U . . .
C28A C 0.4918(6) 0.3905(5) 0.5663(5) 0.033(4) Uani 1 1 d . . . . .
H28A H 0.465792 0.414891 0.583733 0.039 Uiso 1 1 calc R U . . .
C29A C 0.5344(6) 0.3629(5) 0.5918(5) 0.028(3) Uani 1 1 d . . . . .
H29A H 0.537005 0.366994 0.626868 0.034 Uiso 1 1 calc R U . . .
C30A C 0.5739(6) 0.3289(5) 0.5664(5) 0.024(3) Uani 1 1 d . . . . .
H30A H 0.603961 0.309828 0.584038 0.028 Uiso 1 1 calc R U . . .
C31A C 0.6849(5) 0.3354(5) 0.4822(5) 0.018(3) Uani 1 1 d . . . . .
C32A C 0.6994(5) 0.3697(5) 0.4417(6) 0.026(4) Uani 1 1 d . . . . .
H32A H 0.678728 0.365320 0.411403 0.031 Uiso 1 1 calc R U . . .
C33A C 0.7427(6) 0.4094(6) 0.4444(5) 0.033(4) Uani 1 1 d . . . . .
H33A H 0.751613 0.432438 0.416155 0.040 Uiso 1 1 calc R U . . .
C34A C 0.7725(7) 0.4163(6) 0.4859(7) 0.056(6) Uani 1 1 d . . . . .
H34A H 0.804075 0.442618 0.486812 0.067 Uiso 1 1 calc R U . . .
C35A C 0.7579(8) 0.3854(8) 0.5281(7) 0.077(7) Uani 1 1 d . . . . .
H35A H 0.778248 0.391679 0.558265 0.092 Uiso 1 1 calc R U . . .
C36A C 0.7136(7) 0.3452(7) 0.5264(7) 0.059(5) Uani 1 1 d . . . . .
H36A H 0.702947 0.324557 0.555556 0.071 Uiso 1 1 calc R U . . .
C37A C 0.5586(5) 0.2322(5) 0.4090(4) 0.018(3) Uani 1 1 d . . . . .
H37A H 0.551883 0.225558 0.373160 0.021 Uiso 1 1 calc R U . . .
H37B H 0.521417 0.243493 0.424347 0.021 Uiso 1 1 calc R U . . .
C38A C 0.6017(5) 0.2804(5) 0.4155(4) 0.015(3) Uani 1 1 d . . . . .
H38A H 0.583814 0.317718 0.406089 0.018 Uiso 1 1 calc R U . . .
H38B H 0.635499 0.273825 0.393625 0.018 Uiso 1 1 calc R U . . .
C39A C 0.5798(5) 0.1910(5) 0.5472(5) 0.016(3) Uani 1 1 d . . . . .
Os1B Os 0.19486(2) 0.35603(2) 0.49916(2) 0.01596(12) Uani 1 1 d . . . . .
Cl1B Cl 0.22486(13) 0.29976(13) 0.42712(12) 0.0242(7) Uani 1 1 d . . . . .
P1B P 0.16716(14) 0.40181(14) 0.57091(13) 0.0196(8) Uani 1 1 d . . . . .
P2B P 0.28833(14) 0.37481(14) 0.52677(13) 0.0177(8) Uani 1 1 d . . . . .
O1B O 0.1960(4) 0.4622(4) 0.4352(4) 0.031(2) Uani 1 1 d . . . . .
N1B N 0.1097(4) 0.3282(4) 0.4805(4) 0.018(2) Uani 1 1 d . . . . .
N2B N 0.1875(4) 0.2710(4) 0.5350(3) 0.017(2) Uani 1 1 d . . . . .
N3B N 0.0423(4) 0.2570(5) 0.4842(4) 0.028(3) Uani 1 1 d . . . . .
C1B C 0.0952(5) 0.2752(5) 0.4965(5) 0.024(3) Uani 1 1 d . . . . .
C2B C 0.0203(5) 0.3029(6) 0.4571(5) 0.024(3) Uani 1 1 d . . . . .
C3B C -0.0341(6) 0.3094(7) 0.4353(6) 0.035(4) Uani 1 1 d . . . . .
H3B H -0.062907 0.280458 0.438668 0.042 Uiso 1 1 calc R U . . .
C4B C -0.0444(6) 0.3581(7) 0.4093(5) 0.039(4) Uani 1 1 d . . . . .
H4B H -0.080423 0.362247 0.392712 0.046 Uiso 1 1 calc R U . . .
C5B C -0.0031(5) 0.4036(6) 0.4059(5) 0.031(3) Uani 1 1 d . . . . .
H5B H -0.011933 0.437751 0.387858 0.038 Uiso 1 1 calc R U . . .
C6B C 0.0508(5) 0.3975(6) 0.4294(5) 0.027(3) Uani 1 1 d . . . . .
H6B H 0.078973 0.427220 0.427171 0.033 Uiso 1 1 calc R U . . .
C7B C 0.0622(5) 0.3476(5) 0.4559(5) 0.016(3) Uani 1 1 d . . . . .
C8B C 0.1377(5) 0.2430(5) 0.5249(4) 0.018(3) Uani 1 1 d . . . . .
C9B C 0.1288(5) 0.1868(5) 0.5409(4) 0.033(3) Uani 1 1 d . . . . .
H9B H 0.093484 0.167582 0.533577 0.039 Uiso 1 1 calc R U . . .
C10B C 0.1714(5) 0.1588(5) 0.5674(4) 0.029(3) Uani 1 1 d . . . . .
H10B H 0.166600 0.119495 0.576644 0.035 Uiso 1 1 calc R U . . .
C11B C 0.2210(5) 0.1882(5) 0.5804(4) 0.032(3) Uani 1 1 d . . . . .
H11B H 0.249904 0.171059 0.600708 0.038 Uiso 1 1 calc R U . . .
C12B C 0.2267(5) 0.2446(5) 0.5622(4) 0.023(3) Uani 1 1 d . . . . .
H12B H 0.261123 0.265181 0.569957 0.027 Uiso 1 1 calc R U . . .
C13B C 0.1188(5) 0.4645(5) 0.5713(5) 0.024(3) Uani 1 1 d . . . . .
C14B C 0.0978(5) 0.4902(5) 0.5309(5) 0.032(4) Uani 1 1 d . . . . .
H14B H 0.105024 0.473466 0.499219 0.038 Uiso 1 1 calc R U . . .
C15B C 0.0655(5) 0.5409(6) 0.5338(5) 0.045(4) Uani 1 1 d . . . . .
H15B H 0.051686 0.559209 0.504520 0.053 Uiso 1 1 calc R U . . .
C16B C 0.0540(6) 0.5639(6) 0.5799(6) 0.049(4) Uani 1 1 d . . . . .
H16B H 0.032012 0.598410 0.582543 0.059 Uiso 1 1 calc R U . . .
C17B C 0.0740(6) 0.5376(6) 0.6216(5) 0.046(4) Uani 1 1 d . . . . .
H17B H 0.065026 0.553404 0.653324 0.056 Uiso 1 1 calc R U . . .
C18B C 0.1069(6) 0.4885(5) 0.6184(5) 0.043(3) Uani 1 1 d . . . . .
H18B H 0.121682 0.470859 0.647645 0.051 Uiso 1 1 calc R U . . .
C19B C 0.1326(5) 0.3522(5) 0.6132(4) 0.024(3) Uani 1 1 d . . . . .
C20B C 0.0764(5) 0.3340(5) 0.6030(4) 0.035(3) Uani 1 1 d . . . . .
H20B H 0.056190 0.350929 0.575947 0.042 Uiso 1 1 calc R U . . .
C21B C 0.0493(5) 0.2924(5) 0.6309(4) 0.037(3) Uani 1 1 d . . . . .
H21B H 0.010994 0.280577 0.623179 0.045 Uiso 1 1 calc R U . . .
C22B C 0.0787(7) 0.2681(6) 0.6702(5) 0.051(4) Uani 1 1 d . . . . .
H22B H 0.060945 0.238227 0.688961 0.062 Uiso 1 1 calc R U . . .
C23B C 0.1329(6) 0.2863(6) 0.6827(5) 0.041(4) Uani 1 1 d . . . . .
H23B H 0.151750 0.270397 0.710932 0.049 Uiso 1 1 calc R U . . .
C24B C 0.1607(6) 0.3286(5) 0.6538(5) 0.029(3) Uani 1 1 d . . . . .
H24B H 0.198625 0.340901 0.662121 0.034 Uiso 1 1 calc R U . . .
C25B C 0.3270(4) 0.4338(4) 0.4968(5) 0.016(3) Uani 1 1 d . . . . .
C26B C 0.3532(5) 0.4777(5) 0.5241(5) 0.022(3) Uani 1 1 d . . . . .
H26B H 0.347722 0.479342 0.559034 0.027 Uiso 1 1 calc R U . . .
C27B C 0.3872(5) 0.5190(5) 0.5008(6) 0.028(3) Uani 1 1 d . . . . .
H27B H 0.405247 0.548711 0.519687 0.034 Uiso 1 1 calc R U . . .
C28B C 0.3945(5) 0.5164(6) 0.4493(6) 0.034(4) Uani 1 1 d . . . . .
H28B H 0.417943 0.544216 0.432897 0.041 Uiso 1 1 calc R U . . .
C29B C 0.3679(5) 0.4737(6) 0.4227(5) 0.030(3) Uani 1 1 d . . . . .
H29B H 0.372584 0.472418 0.387643 0.035 Uiso 1 1 calc R U . . .
C30B C 0.3341(5) 0.4323(5) 0.4460(5) 0.019(3) Uani 1 1 d . . . . .
H30B H 0.315948 0.402886 0.426938 0.023 Uiso 1 1 calc R U . . .
C31B C 0.3438(5) 0.3177(5) 0.5246(5) 0.024(3) Uani 1 1 d . . . . .
C32B C 0.3745(5) 0.3017(5) 0.5656(5) 0.023(3) Uani 1 1 d . . . . .
H32B H 0.368995 0.321436 0.596214 0.028 Uiso 1 1 calc R U . . .
C33B C 0.4143(6) 0.2561(6) 0.5627(6) 0.035(4) Uani 1 1 d . . . . .
H33B H 0.434178 0.243291 0.591509 0.042 Uiso 1 1 calc R U . . .
C34B C 0.4242(6) 0.2300(6) 0.5172(6) 0.039(4) Uani 1 1 d . . . . .
H34B H 0.452316 0.200216 0.514660 0.046 Uiso 1 1 calc R U . . .
C35B C 0.3941(6) 0.2465(7) 0.4757(6) 0.042(4) Uani 1 1 d . . . . .
H35B H 0.401276 0.228173 0.444717 0.050 Uiso 1 1 calc R U . . .
C36B C 0.3529(6) 0.2903(6) 0.4791(5) 0.035(4) Uani 1 1 d . . . . .
H36B H 0.331188 0.301350 0.450641 0.042 Uiso 1 1 calc R U . . .
C37B C 0.2844(5) 0.3935(6) 0.5918(5) 0.023(3) Uani 1 1 d . . . . .
H37C H 0.281489 0.357770 0.611958 0.028 Uiso 1 1 calc R U . . .
H37D H 0.320011 0.414110 0.601749 0.028 Uiso 1 1 calc R U . . .
C38B C 0.2314(5) 0.4321(5) 0.6019(5) 0.024(3) Uani 1 1 d . . . . .
H38C H 0.238876 0.471635 0.589307 0.029 Uiso 1 1 calc R U . . .
H38D H 0.224454 0.434640 0.638161 0.029 Uiso 1 1 calc R U . . .
C39B C 0.1960(5) 0.4232(5) 0.4613(5) 0.019(3) Uani 1 1 d . . . . .
O1X O 0.1585(8) 0.0159(9) 0.5450(7) 0.029(5) Uiso 0.503(18) 1 d D . P A -1
H1XA H 0.159588 -0.015526 0.560603 0.044 Uiso 0.503(18) 1 calc R U P A -1
C1X C 0.1176(11) 0.0107(11) 0.5026(12) 0.064(9) Uiso 0.503(18) 1 d D . P A -1
H1X H 0.139863 0.004608 0.471198 0.077 Uiso 0.503(18) 1 calc R U P A -1
C2X C 0.0722(12) 0.0572(11) 0.4944(11) 0.055(8) Uiso 0.503(18) 1 d D . P A -1
H2XA H 0.033593 0.040359 0.498417 0.066 Uiso 0.503(18) 1 calc R U P A -1
H2XB H 0.076132 0.072935 0.460803 0.066 Uiso 0.503(18) 1 calc R U P A -1
H2XC H 0.077583 0.088177 0.518807 0.066 Uiso 0.503(18) 1 calc R U P A -1
C3X C 0.0900(12) -0.0473(11) 0.5190(9) 0.053(9) Uiso 0.503(18) 1 d D . P A -1
H3XA H 0.077363 -0.044312 0.553677 0.080 Uiso 0.503(18) 1 calc R U P A -1
H3XB H 0.118434 -0.078386 0.515839 0.080 Uiso 0.503(18) 1 calc R U P A -1
H3XC H 0.056548 -0.055707 0.497808 0.080 Uiso 0.503(18) 1 calc R U P A -1
O1Y O 0.1622(9) 0.0308(9) 0.5321(8) 0.044(7) Uiso 0.497(18) 1 d D . P A -2
H2Y H 0.187613 0.007227 0.541375 0.067 Uiso 0.497(18) 1 calc R U P A -2
C1Y C 0.1079(11) 0.0001(14) 0.5237(10) 0.063(11) Uiso 0.497(18) 1 d D . P A -2
H1Y H 0.115434 -0.041752 0.517218 0.076 Uiso 0.497(18) 1 calc R U P A -2
C2Y C 0.0584(12) 0.0071(14) 0.5607(11) 0.075(11) Uiso 0.497(18) 1 d D . P A -2
H2YA H 0.026160 -0.018008 0.550985 0.113 Uiso 0.497(18) 1 calc R U P A -2
H2YB H 0.045419 0.047404 0.560947 0.113 Uiso 0.497(18) 1 calc R U P A -2
H2YC H 0.071718 -0.003717 0.594018 0.113 Uiso 0.497(18) 1 calc R U P A -2
C3Y C 0.0954(12) 0.0323(12) 0.4740(9) 0.044(8) Uiso 0.497(18) 1 d D . P A -2
H3YA H 0.110204 0.009420 0.446129 0.066 Uiso 0.497(18) 1 calc R U P A -2
H3YB H 0.114539 0.070110 0.474413 0.066 Uiso 0.497(18) 1 calc R U P A -2
H3YC H 0.053627 0.037717 0.470179 0.066 Uiso 0.497(18) 1 calc R U P A -2

loop_
_atom_site_aniso_label
_atom_site_aniso_U_11
_atom_site_aniso_U_22
_atom_site_aniso_U_33
_atom_site_aniso_U_23
_atom_site_aniso_U_13
_atom_site_aniso_U_12
Os1A 0.0132(2) 0.0130(2) 0.0114(3) 0.0048(2) 0.0007(2) 0.00167(19)
Cl1A 0.0230(16) 0.0282(17) 0.0191(15) 0.0092(13) -0.0080(13) -0.0010(13)
P1A 0.0193(17) 0.0128(16) 0.0130(16) 0.0026(12) 0.0010(13) -0.0012(13)
P2A 0.0133(16) 0.0129(16) 0.0122(17) 0.0035(13) -0.0020(13) -0.0025(13)
O1A 0.027(5) 0.019(5) 0.018(5) 0.004(4) 0.012(4) 0.001(4)
N1A 0.011(5) 0.019(5) 0.016(5) 0.004(4) 0.000(4) 0.005(4)
N2A 0.019(5) 0.019(5) 0.022(5) 0.007(4) 0.003(4) 0.007(4)
N3A 0.021(5) 0.019(5) 0.029(6) -0.002(5) 0.002(5) 0.004(4)
C1A 0.025(6) 0.013(6) 0.021(6) 0.003(6) 0.007(6) 0.004(5)
C2A 0.024(7) 0.019(7) 0.015(7) 0.004(5) -0.001(5) 0.006(5)
C3A 0.037(9) 0.029 0.034(9) 0.001(7) -0.014(7) 0.006(7)
C4A 0.031(8) 0.037 0.031(7) 0.012(6) -0.010(6) -0.020(7)
C5A 0.029(7) 0.021(7) 0.018(6) 0.000(5) -0.006(5) -0.008(6)
C6A 0.019(6) 0.012(6) 0.010(5) 0.002(5) -0.004(5) -0.007(5)
C7A 0.023(7) 0.012(6) 0.012(6) 0.002(5) -0.010(5) -0.001(5)
C8A 0.031(7) 0.027(7) 0.017(6) 0.003(5) 0.006(5) 0.011(6)
C9A 0.034(8) 0.037(8) 0.036(7) 0.006(6) 0.014(6) 0.019(6)
C10A 0.038(9) 0.058(10) 0.052(8) 0.015(8) 0.031(7) 0.024(8)
C11A 0.040(9) 0.046(9) 0.051(9) 0.029(7) 0.032(7) 0.007(7)
C12A 0.024(7) 0.034(8) 0.031(7) 0.021(6) 0.008(6) 0.013(6)
C13A 0.020(7) 0.019(6) 0.023(6) -0.003(5) 0.005(5) -0.002(5)
C14A 0.080(12) 0.023(7) 0.032(8) 0.000(6) 0.013(8) -0.014(8)
C15A 0.099(14) 0.047(10) 0.051(9) -0.021(8) 0.062(10) -0.017(9)
C16A 0.066(10) 0.039(9) 0.054(9) -0.021(7) 0.029(8) 0.006(8)
C17A 0.045(8) 0.021(7) 0.051(8) -0.007(6) 0.005(7) 0.009(6)
C18A 0.039(8) 0.021(7) 0.021(6) -0.001(5) 0.009(5) 0.006(6)
C19A 0.014(6) 0.003(5) 0.031(7) 0.000(5) -0.004(5) -0.002(5)
C20A 0.022(6) 0.025(7) 0.020(6) 0.004(5) 0.002(5) 0.007(5)
C21A 0.030(6) 0.022(6) 0.027(6) 0.009(6) 0.012(6) -0.006(5)
C22A 0.028(7) 0.014(6) 0.060(9) 0.001(6) -0.002(7) 0.001(5)
C23A 0.063(11) 0.051(10) 0.071(11) 0.028(9) -0.039(9) -0.024(9)
C24A 0.051(9) 0.040(8) 0.031(7) 0.016(6) -0.017(6) -0.029(7)
C25A 0.027(7) 0.004(5) 0.024(8) 0.001(5) 0.006(6) -0.003(5)
C26A 0.030(7) 0.017(6) 0.016(6) -0.003(5) 0.015(5) 0.004(5)
C27A 0.024(7) 0.027(7) 0.038(9) 0.014(6) 0.008(6) 0.006(6)
C28A 0.036(8) 0.021(7) 0.041(8) -0.008(6) 0.031(7) 0.004(6)
C29A 0.040(8) 0.030(8) 0.014(6) -0.008(6) 0.003(6) -0.012(7)
C30A 0.034(8) 0.015(6) 0.021(6) -0.001(5) -0.002(6) -0.001(6)
C31A 0.022(7) 0.009(6) 0.022(7) 0.004(5) -0.003(6) -0.008(5)
C32A 0.017(7) 0.023(7) 0.038(10) -0.005(7) 0.003(6) -0.005(6)
C33A 0.033(8) 0.037(9) 0.029(9) -0.001(7) 0.009(7) -0.021(7)
C34A 0.043(10) 0.031(9) 0.094(16) 0.030(9) -0.020(10) -0.028(7)
C35A 0.074(14) 0.080(14) 0.076(14) 0.052(11) -0.059(11) -0.058(11)
C36A 0.067(12) 0.039(10) 0.071(13) 0.031(9) -0.040(10) -0.033(9)
C37A 0.024(7) 0.023(7) 0.006(5) 0.002(5) -0.006(5) 0.002(5)
C38A 0.022(7) 0.012(6) 0.011(7) 0.002(5) 0.002(5) 0.002(5)
C39A 0.015(7) 0.012(6) 0.020(7) 0.002(5) -0.011(6) 0.003(5)
Os1B 0.0152(2) 0.0144(2) 0.0183(3) 0.0003(2) -0.0024(2) 0.00006(19)
Cl1B 0.0242(17) 0.0265(17) 0.0219(16) -0.0067(13) -0.0001(13) 0.0003(13)
P1B 0.0137(16) 0.0225(18) 0.0225(18) -0.0008(14) 0.0005(14) 0.0009(13)
P2B 0.0156(17) 0.0192(18) 0.0183(18) 0.0012(14) -0.0024(14) 0.0002(14)
O1B 0.041(6) 0.017(5) 0.035(6) 0.008(4) -0.005(5) -0.003(4)
N1B 0.015(5) 0.019(5) 0.019(6) -0.001(4) 0.002(4) -0.004(4)
N2B 0.021(5) 0.016(5) 0.014(5) 0.000(4) -0.002(4) -0.001(4)
N3B 0.018(6) 0.037(7) 0.028(6) -0.005(5) 0.001(5) -0.013(5)
C1B 0.019(6) 0.024(6) 0.028(7) -0.003(6) 0.000(6) -0.007(5)
C2B 0.015(7) 0.030(8) 0.025(8) -0.012(6) 0.004(6) 0.007(6)
C3B 0.020(7) 0.037(9) 0.047(10) 0.005(8) -0.001(7) 0.001(7)
C4B 0.017(7) 0.064(11) 0.034(8) 0.001(7) -0.010(6) -0.005(7)
C5B 0.022(7) 0.045(9) 0.027(7) -0.001(6) -0.005(6) 0.012(6)
C6B 0.014(7) 0.048(9) 0.020(7) -0.008(6) 0.002(5) -0.001(6)
C7B 0.013(6) 0.023(7) 0.014(7) -0.003(6) 0.004(5) -0.003(5)
C8B 0.013(6) 0.020(6) 0.021(6) 0.001(5) 0.001(5) 0.001(5)
C9B 0.035(8) 0.024(7) 0.039(7) 0.008(6) 0.004(6) -0.006(6)
C10B 0.037(8) 0.015(6) 0.036(7) 0.004(5) 0.010(6) -0.008(6)
C11B 0.027(7) 0.029(7) 0.039(8) 0.015(6) 0.002(6) 0.005(6)
C12B 0.028(7) 0.014(6) 0.026(7) -0.005(5) 0.002(6) 0.005(5)
C13B 0.022(6) 0.007(6) 0.042(8) -0.003(5) 0.002(6) -0.008(5)
C14B 0.028(8) 0.023(7) 0.044(9) 0.001(6) -0.013(6) 0.014(6)
C15B 0.035(8) 0.038(9) 0.061(10) 0.005(8) -0.024(8) 0.019(7)
C16B 0.039(9) 0.022(8) 0.087(12) -0.018(8) -0.001(9) 0.008(6)
C17B 0.054(10) 0.038(9) 0.047(8) -0.018(7) 0.009(7) 0.001(7)
C18B 0.056(9) 0.034(8) 0.038(7) -0.005(6) 0.012(7) 0.014(7)
C19B 0.018(6) 0.033(7) 0.020(6) -0.005(6) -0.001(5) 0.003(5)
C20B 0.038(8) 0.031(7) 0.036(7) 0.004(6) 0.008(6) 0.011(6)
C21B 0.024(7) 0.039(8) 0.049(8) -0.002(7) 0.021(6) -0.011(6)
C22B 0.064(11) 0.034(9) 0.056(9) 0.017(7) 0.037(8) 0.002(8)
C23B 0.046(9) 0.045(9) 0.032(7) 0.014(7) 0.005(7) -0.004(8)
C24B 0.029(7) 0.031(8) 0.026(7) 0.003(6) 0.012(6) 0.004(6)
C25B 0.013(5) 0.019(6) 0.017(6) 0.001(6) -0.003(6) 0.011(5)
C26B 0.021(7) 0.023(7) 0.023(7) 0.001(5) -0.007(5) 0.008(6)
C27B 0.018(6) 0.033(7) 0.033(7) -0.001(7) 0.003(6) -0.003(5)
C28B 0.016(7) 0.027(8) 0.060(10) 0.013(7) 0.005(7) -0.002(6)
C29B 0.016(7) 0.040(9) 0.033(8) 0.009(7) 0.004(6) -0.002(6)
C30B 0.013(6) 0.017(6) 0.027(7) 0.002(5) -0.005(5) 0.004(5)
C31B 0.017(7) 0.016(7) 0.038(9) 0.001(6) -0.002(6) -0.003(5)
C32B 0.023(7) 0.026(7) 0.020(8) 0.006(6) -0.006(6) 0.005(6)
C33B 0.020(8) 0.040(9) 0.044(10) 0.011(8) -0.014(7) 0.007(7)
C34B 0.039(9) 0.023(8) 0.055(11) 0.008(7) -0.007(8) 0.018(7)
C35B 0.028(8) 0.049(10) 0.049(10) -0.018(8) -0.012(7) 0.015(7)
C36B 0.037(9) 0.034(9) 0.033(9) -0.008(7) -0.012(7) 0.014(7)
C37B 0.018(7) 0.028(8) 0.024(8) -0.003(6) -0.007(6) -0.005(6)
C38B 0.021(7) 0.027(7) 0.025(7) -0.005(6) 0.002(6) -0.003(6)
C39B 0.011(6) 0.025(7) 0.022(7) -0.003(6) -0.001(5) -0.001(6)

loop_
_atom_type_symbol
_atom_type_description
_atom_type_scat_dispersion_real
_atom_type_scat_dispersion_imag
_atom_type_scat_source
C C 0.0033 0.0016 'International Tables Vol C Tables 4.2.6.8 and 6.1.1.4'
H H 0.0000 0.0000 'International Tables Vol C Tables 4.2.6.8 and 6.1.1.4'
Cl Cl 0.1484 0.1585 'International Tables Vol C Tables 4.2.6.8 and 6.1.1.4'
N N 0.0061 0.0033 'International Tables Vol C Tables 4.2.6.8 and 6.1.1.4'
O O 0.0106 0.0060 'International Tables Vol C Tables 4.2.6.8 and 6.1.1.4'
Os Os -1.2165 7.6030 'International Tables Vol C Tables 4.2.6.8 and 6.1.1.4'
P P 0.1023 0.0942 'International Tables Vol C Tables 4.2.6.8 and 6.1.1.4'

loop_
_geom_angle_atom_site_label_1
_geom_angle_atom_site_label_2
_geom_angle_atom_site_label_3
_geom_angle
C39A Os1A N1A 96.7(4)
C39A Os1A N2A 172.4(4)
N1A Os1A N2A 76.6(3)
C39A Os1A P1A 92.9(4)
N1A Os1A P1A 95.3(3)
N2A Os1A P1A 91.1(3)
C39A Os1A P2A 90.3(4)
N1A Os1A P2A 173.0(3)
N2A Os1A P2A 96.4(3)
P1A Os1A P2A 84.72(11)
C39A Os1A Cl1A 91.4(4)
N1A Os1A Cl1A 84.1(3)
N2A Os1A Cl1A 84.6(3)
P1A Os1A Cl1A 175.69(11)
P2A Os1A Cl1A 95.37(10)
C19A P1A C13A 103.3(5)
C19A P1A C37A 102.3(5)
C13A P1A C37A 106.4(5)
C19A P1A Os1A 120.4(4)
C13A P1A Os1A 114.1(4)
C37A P1A Os1A 109.0(4)
C25A P2A C31A 101.4(5)
C25A P2A C38A 106.0(6)
C31A P2A C38A 105.1(6)
C25A P2A Os1A 116.8(4)
C31A P2A Os1A 120.2(4)
C38A P2A Os1A 106.1(4)
C1A N1A C7A 103.3(9)
C1A N1A Os1A 116.0(7)
C7A N1A Os1A 140.1(8)
C12A N2A C8A 117.5(10)
C12A N2A Os1A 127.5(8)
C8A N2A Os1A 115.1(8)
C1A N3A C2A 102.2(9)
N3A C1A N1A 117.4(11)
N3A C1A C8A 124.7(10)
N1A C1A C8A 117.8(10)
N3A C2A C3A 130.7(12)
N3A C2A C7A 110.8(10)
C3A C2A C7A 118.4(12)
C4A C3A C2A 119.3(13)
C4A C3A H3A 120.3
C2A C3A H3A 120.3
C3A C4A C5A 120.8(13)
C3A C4A H4A 119.6
C5A C4A H4A 119.6
C6A C5A C4A 122.0(12)
C6A C5A H5A 119.0
C4A C5A H5A 119.0
C5A C6A C7A 117.6(11)
C5A C6A H6A 121.2
C7A C6A H6A 121.2
N1A C7A C6A 132.1(11)
N1A C7A C2A 106.2(10)
C6A C7A C2A 121.8(11)
N2A C8A C9A 120.6(11)
N2A C8A C1A 114.4(10)
C9A C8A C1A 125.0(11)
C10A C9A C8A 121.0(12)
C10A C9A H9A 119.5
C8A C9A H9A 119.5
C9A C10A C11A 118.2(11)
C9A C10A H10A 120.9
C11A C10A H10A 120.9
C12A C11A C10A 119.1(12)
C12A C11A H11A 120.4
C10A C11A H11A 120.4
N2A C12A C11A 123.6(12)
N2A C12A H12A 118.2
C11A C12A H12A 118.2
C14A C13A C18A 118.5(11)
C14A C13A P1A 123.2(9)
C18A C13A P1A 118.2(8)
C15A C14A C13A 121.4(13)
C15A C14A H14A 119.3
C13A C14A H14A 119.3
C14A C15A C16A 121.3(13)
C14A C15A H15A 119.3
C16A C15A H15A 119.3
C15A C16A C17A 117.8(12)
C15A C16A H16A 121.1
C17A C16A H16A 121.1
C18A C17A C16A 122.1(12)
C18A C17A H17A 119.0
C16A C17A H17A 119.0
C17A C18A C13A 118.9(11)
C17A C18A H18A 120.6
C13A C18A H18A 120.6
C24A C19A C20A 118.2(10)
C24A C19A P1A 121.0(9)
C20A C19A P1A 120.7(9)
C21A C20A C19A 120.8(11)
C21A C20A H20A 119.6
C19A C20A H20A 119.6
C22A C21A C20A 119.4(11)
C22A C21A H21A 120.3
C20A C21A H21A 120.3
C21A C22A C23A 120.2(12)
C21A C22A H22A 119.9
C23A C22A H22A 119.9
C22A C23A C24A 120.8(12)
C22A C23A H23A 119.6
C24A C23A H23A 119.6
C19A C24A C23A 120.5(11)
C19A C24A H24A 119.7
C23A C24A H24A 119.7
C26A C25A C30A 118.4(11)
C26A C25A P2A 122.2(10)
C30A C25A P2A 119.2(9)
C27A C26A C25A 120.6(12)
C27A C26A H26A 119.7
C25A C26A H26A 119.7
C26A C27A C28A 119.8(12)
C26A C27A H27A 120.1
C28A C27A H27A 120.1
C29A C28A C27A 121.5(12)
C29A C28A H28A 119.2
C27A C28A H28A 119.2
C28A C29A C30A 119.7(13)
C28A C29A H29A 120.2
C30A C29A H29A 120.2
C29A C30A C25A 119.9(12)
C29A C30A H30A 120.0
C25A C30A H30A 120.0
C36A C31A C32A 117.8(12)
C36A C31A P2A 118.9(10)
C32A C31A P2A 123.1(10)
C33A C32A C31A 121.4(14)
C33A C32A H32A 119.3
C31A C32A H32A 119.3
C34A C33A C32A 120.7(14)
C34A C33A H33A 119.6
C32A C33A H33A 119.6
C33A C34A C35A 120.1(13)
C33A C34A H34A 119.9
C35A C34A H34A 119.9
C36A C35A C34A 120.2(15)
C36A C35A H35A 119.9
C34A C35A H35A 119.9
C31A C36A C35A 119.6(15)
C31A C36A H36A 120.2
C35A C36A H36A 120.2
C38A C37A P1A 111.3(8)
C38A C37A H37A 109.4
P1A C37A H37A 109.4
C38A C37A H37B 109.4
P1A C37A H37B 109.4
H37A C37A H37B 108.0
C37A C38A P2A 109.4(8)
C37A C38A H38A 109.8
P2A C38A H38A 109.8
C37A C38A H38B 109.8
P2A C38A H38B 109.8
H38A C38A H38B 108.2
O1A C39A Os1A 176.4(10)
C39B Os1B N1B 97.8(4)
C39B Os1B N2B 172.0(4)
N1B Os1B N2B 76.2(4)
C39B Os1B P1B 94.5(4)
N1B Os1B P1B 94.6(3)
N2B Os1B P1B 91.3(3)
C39B Os1B P2B 90.3(4)
N1B Os1B P2B 171.8(3)
N2B Os1B P2B 95.7(3)
P1B Os1B P2B 84.54(12)
C39B Os1B Cl1B 90.4(4)
N1B Os1B Cl1B 85.1(3)
N2B Os1B Cl1B 83.8(3)
P1B Os1B Cl1B 175.06(11)
P2B Os1B Cl1B 95.10(11)
C19B P1B C13B 103.3(5)
C19B P1B C38B 108.3(6)
C13B P1B C38B 100.9(5)
C19B P1B Os1B 111.1(4)
C13B P1B Os1B 122.8(4)
C38B P1B Os1B 109.4(4)
C37B P2B C25B 106.0(6)
C37B P2B C31B 103.8(6)
C25B P2B C31B 100.5(5)
C37B P2B Os1B 107.9(4)
C25B P2B Os1B 117.0(4)
C31B P2B Os1B 120.2(4)
C1B N1B C7B 104.9(9)
C1B N1B Os1B 115.5(8)
C7B N1B Os1B 139.6(8)
C12B N2B C8B 118.6(10)
C12B N2B Os1B 127.3(8)
C8B N2B Os1B 114.0(7)
C1B N3B C2B 103.0(10)
N3B C1B N1B 115.9(11)
N3B C1B C8B 126.1(11)
N1B C1B C8B 118.0(10)
N3B C2B C3B 129.5(12)
N3B C2B C7B 108.7(11)
C3B C2B C7B 121.8(13)
C4B C3B C2B 118.0(14)
C4B C3B H3B 121.0
C2B C3B H3B 121.0
C3B C4B C5B 122.1(13)
C3B C4B H4B 118.9
C5B C4B H4B 118.9
C6B C5B C4B 119.5(13)
C6B C5B H5B 120.3
C4B C5B H5B 120.3
C7B C6B C5B 119.1(12)
C7B C6B H6B 120.5
C5B C6B H6B 120.5
N1B C7B C6B 133.0(11)
N1B C7B C2B 107.4(11)
C6B C7B C2B 119.4(12)
N2B C8B C9B 121.0(10)
N2B C8B C1B 116.0(10)
C9B C8B C1B 123.0(10)
C10B C9B C8B 119.7(11)
C10B C9B H9B 120.2
C8B C9B H9B 120.2
C9B C10B C11B 119.7(11)
C9B C10B H10B 120.2
C11B C10B H10B 120.2
C10B C11B C12B 116.7(11)
C10B C11B H11B 121.7
C12B C11B H11B 121.7
N2B C12B C11B 124.2(12)
N2B C12B H12B 117.9
C11B C12B H12B 117.9
C14B C13B C18B 119.1(12)
C14B C13B P1B 124.8(10)
C18B C13B P1B 115.9(9)
C13B C14B C15B 121.7(13)
C13B C14B H14B 119.2
C15B C14B H14B 119.2
C16B C15B C14B 118.7(13)
C16B C15B H15B 120.6
C14B C15B H15B 120.6
C17B C16B C15B 120.5(12)
C17B C16B H16B 119.8
C15B C16B H16B 119.8
C16B C17B C18B 120.5(12)
C16B C17B H17B 119.8
C18B C17B H17B 119.8
C17B C18B C13B 119.5(12)
C17B C18B H18B 120.2
C13B C18B H18B 120.2
C24B C19B C20B 118.2(11)
C24B C19B P1B 122.8(9)
C20B C19B P1B 118.8(9)
C21B C20B C19B 122.1(12)
C21B C20B H20B 118.9
C19B C20B H20B 118.9
C20B C21B C22B 118.7(12)
C20B C21B H21B 120.7
C22B C21B H21B 120.7
C23B C22B C21B 121.2(12)
C23B C22B H22B 119.4
C21B C22B H22B 119.4
C22B C23B C24B 119.9(13)
C22B C23B H23B 120.1
C24B C23B H23B 120.1
C19B C24B C23B 119.8(13)
C19B C24B H24B 120.1
C23B C24B H24B 120.1
C30B C25B C26B 119.3(11)
C30B C25B P2B 118.7(9)
C26B C25B P2B 121.8(10)
C27B C26B C25B 120.8(12)
C27B C26B H26B 119.6
C25B C26B H26B 119.6
C26B C27B C28B 119.1(12)
C26B C27B H27B 120.5
C28B C27B H27B 120.5
C29B C28B C27B 119.8(13)
C29B C28B H28B 120.1
C27B C28B H28B 120.1
C28B C29B C30B 121.1(13)
C28B C29B H29B 119.4
C30B C29B H29B 119.4
C25B C30B C29B 119.9(12)
C25B C30B H30B 120.0
C29B C30B H30B 120.0
C32B C31B C36B 120.5(12)
C32B C31B P2B 122.1(11)
C36B C31B P2B 117.3(10)
C31B C32B C33B 120.0(13)
C31B C32B H32B 120.0
C33B C32B H32B 120.0
C34B C33B C32B 119.2(13)
C34B C33B H33B 120.4
C32B C33B H33B 120.4
C35B C34B C33B 120.9(13)
C35B C34B H34B 119.5
C33B C34B H34B 119.5
C34B C35B C36B 119.8(14)
C34B C35B H35B 120.1
C36B C35B H35B 120.1
C35B C36B C31B 119.4(13)
C35B C36B H36B 120.3
C31B C36B H36B 120.3
C38B C37B P2B 110.5(9)
C38B C37B H37C 109.5
P2B C37B H37C 109.5
C38B C37B H37D 109.5
P2B C37B H37D 109.5
H37C C37B H37D 108.1
C37B C38B P1B 109.9(8)
C37B C38B H38C 109.7
P1B C38B H38C 109.7
C37B C38B H38D 109.7
P1B C38B H38D 109.7
H38C C38B H38D 108.2
O1B C39B Os1B 175.3(11)
C1X O1X H1XA 109.5
O1X C1X C2X 120(2)
O1X C1X C3X 97(2)
C2X C1X C3X 112(2)
O1X C1X H1X 109.4
C2X C1X H1X 109.4
C3X C1X H1X 109.4
C1X C2X H2XA 109.5
C1X C2X H2XB 109.5
H2XA C2X H2XB 109.5
C1X C2X H2XC 109.5
H2XA C2X H2XC 109.5
H2XB C2X H2XC 109.5
C1X C3X H3XA 109.5
C1X C3X H3XB 109.5
H3XA C3X H3XB 109.5
C1X C3X H3XC 109.5
H3XA C3X H3XC 109.5
H3XB C3X H3XC 109.5
C1Y O1Y H2Y 109.5
O1Y C1Y C2Y 119(2)
O1Y C1Y C3Y 93(2)
C2Y C1Y C3Y 112(2)
O1Y C1Y H1Y 110.3
C2Y C1Y H1Y 110.3
C3Y C1Y H1Y 110.3
C1Y C2Y H2YA 109.5
C1Y C2Y H2YB 109.5
H2YA C2Y H2YB 109.5
C1Y C2Y H2YC 109.5
H2YA C2Y H2YC 109.5
H2YB C2Y H2YC 109.5
C1Y C3Y H3YA 109.5
C1Y C3Y H3YB 109.5
H3YA C3Y H3YB 109.5
C1Y C3Y H3YC 109.5
H3YA C3Y H3YC 109.5
H3YB C3Y H3YC 109.5

loop_
_geom_bond_atom_site_label_1
_geom_bond_atom_site_label_2
_geom_bond_distance
Os1A C39A 1.825(13)
Os1A N1A 2.113(9)
Os1A N2A 2.176(10)
Os1A P1A 2.299(3)
Os1A P2A 2.333(3)
Os1A Cl1A 2.445(3)
P1A C19A 1.830(11)
P1A C13A 1.830(11)
P1A C37A 1.837(12)
P2A C25A 1.821(12)
P2A C31A 1.831(12)
P2A C38A 1.852(12)
O1A C39A 1.185(14)
N1A C1A 1.357(14)
N1A C7A 1.383(14)
N2A C12A 1.331(14)
N2A C8A 1.374(14)
N3A C1A 1.327(13)
N3A C2A 1.363(14)
C1A C8A 1.455(16)
C2A C3A 1.397(17)
C2A C7A 1.423(16)
C3A C4A 1.372(18)
C3A H3A 0.9500
C4A C5A 1.400(18)
C4A H4A 0.9500
C5A C6A 1.358(15)
C5A H5A 0.9500
C6A C7A 1.394(16)
C6A H6A 0.9500
C8A C9A 1.376(15)
C9A C10A 1.359(16)
C9A H9A 0.9500
C10A C11A 1.382(17)
C10A H10A 0.9500
C11A C12A 1.366(16)
C11A H11A 0.9500
C12A H12A 0.9500
C13A C14A 1.371(17)
C13A C18A 1.403(15)
C14A C15A 1.344(18)
C14A H14A 0.9500
C15A C16A 1.375(18)
C15A H15A 0.9500
C16A C17A 1.375(16)
C16A H16A 0.9500
C17A C18A 1.365(14)
C17A H17A 0.9500
C18A H18A 0.9500
C19A C24A 1.352(15)
C19A C20A 1.404(15)
C20A C21A 1.379(15)
C20A H20A 0.9500
C21A C22A 1.358(15)
C21A H21A 0.9500
C22A C23A 1.358(16)
C22A H22A 0.9500
C23A C24A 1.382(17)
C23A H23A 0.9500
C24A H24A 0.9500
C25A C26A 1.396(16)
C25A C30A 1.408(17)
C26A C27A 1.371(16)
C26A H26A 0.9500
C27A C28A 1.372(18)
C27A H27A 0.9500
C28A C29A 1.359(18)
C28A H28A 0.9500
C29A C30A 1.388(17)
C29A H29A 0.9500
C30A H30A 0.9500
C31A C36A 1.381(19)
C31A C32A 1.391(18)
C32A C33A 1.361(17)
C32A H32A 0.9500
C33A C34A 1.32(2)
C33A H33A 0.9500
C34A C35A 1.38(2)
C34A H34A 0.9500
C35A C36A 1.38(2)
C35A H35A 0.9500
C36A H36A 0.9500
C37A C38A 1.507(15)
C37A H37A 0.9900
C37A H37B 0.9900
C38A H38A 0.9900
C38A H38B 0.9900
Os1B C39B 1.857(13)
Os1B N1B 2.134(9)
Os1B N2B 2.198(9)
Os1B P1B 2.293(3)
Os1B P2B 2.328(3)
Os1B Cl1B 2.436(3)
P1B C19B 1.803(12)
P1B C13B 1.831(12)
P1B C38B 1.844(12)
P2B C37B 1.805(13)
P2B C25B 1.820(12)
P2B C31B 1.843(13)
O1B C39B 1.144(14)
N1B C1B 1.342(14)
N1B C7B 1.358(15)
N2B C12B 1.315(14)
N2B C8B 1.350(14)
N3B C1B 1.336(14)
N3B C2B 1.385(16)
C1B C8B 1.451(16)
C2B C3B 1.396(18)
C2B C7B 1.419(16)
C3B C4B 1.347(18)
C3B H3B 0.9500
C4B C5B 1.424(18)
C4B H4B 0.9500
C5B C6B 1.406(17)
C5B H5B 0.9500
C6B C7B 1.381(17)
C6B H6B 0.9500
C8B C9B 1.385(15)
C9B C10B 1.378(16)
C9B H9B 0.9500
C10B C11B 1.381(15)
C10B H10B 0.9500
C11B C12B 1.400(16)
C11B H11B 0.9500
C12B H12B 0.9500
C13B C14B 1.332(16)
C13B C18B 1.410(16)
C14B C15B 1.393(17)
C14B H14B 0.9500
C15B C16B 1.376(17)
C15B H15B 0.9500
C16B C17B 1.358(18)
C16B H16B 0.9500
C17B C18B 1.371(16)
C17B H17B 0.9500
C18B H18B 0.9500
C19B C24B 1.383(17)
C19B C20B 1.395(16)
C20B C21B 1.370(15)
C20B H20B 0.9500
C21B C22B 1.379(17)
C21B H21B 0.9500
C22B C23B 1.363(18)
C22B H22B 0.9500
C23B C24B 1.406(17)
C23B H23B 0.9500
C24B H24B 0.9500
C25B C30B 1.376(17)
C25B C26B 1.393(16)
C26B C27B 1.388(16)
C26B H26B 0.9500
C27B C28B 1.397(19)
C27B H27B 0.9500
C28B C29B 1.368(18)
C28B H28B 0.9500
C29B C30B 1.386(16)
C29B H29B 0.9500
C30B H30B 0.9500
C31B C32B 1.365(18)
C31B C36B 1.395(19)
C32B C33B 1.402(17)
C32B H32B 0.9500
C33B C34B 1.38(2)
C33B H33B 0.9500
C34B C35B 1.370(18)
C34B H34B 0.9500
C35B C36B 1.394(18)
C35B H35B 0.9500
C36B H36B 0.9500
C37B C38B 1.541(16)
C37B H37C 0.9900
C37B H37D 0.9900
C38B H38C 0.9900
C38B H38D 0.9900
O1X C1X 1.49(2)
O1X H1XA 0.8400
C1X C2X 1.52(2)
C1X C3X 1.55(2)
C1X H1X 1.0000
C2X H2XA 0.9800
C2X H2XB 0.9800
C2X H2XC 0.9800
C3X H3XA 0.9800
C3X H3XB 0.9800
C3X H3XC 0.9800
O1Y C1Y 1.46(2)
O1Y H2Y 0.8400
C1Y C2Y 1.53(2)
C1Y C3Y 1.56(2)
C1Y H1Y 1.0000
C2Y H2YA 0.9800
C2Y H2YB 0.9800
C2Y H2YC 0.9800
C3Y H3YA 0.9800
C3Y H3YB 0.9800
C3Y H3YC 0.9800

loop_
_geom_hbond_atom_site_label_D
_geom_hbond_atom_site_label_H
_geom_hbond_atom_site_label_A
_geom_hbond_distance_DH
_geom_hbond_distance_HA
_geom_hbond_distance_DA
_geom_hbond_angle_DHA
_geom_hbond_site_symmetry_A
_geom_hbond_publ_flag
C24A H24A O1X^a 0.95 2.39 3.25(2) 151.3 7_544 yes
C24A H24A O1X^a 0.95 2.39 3.25(2) 151.3 7_544 yes
O1Y^b H2Y^b N3A 0.84 2.18 2.86(2) 137.8 6_544 yes

loop_
_geom_torsion_atom_site_label_1
_geom_torsion_atom_site_label_2
_geom_torsion_atom_site_label_3
_geom_torsion_atom_site_label_4
_geom_torsion
C2A N3A C1A N1A -0.5(14)
C2A N3A C1A C8A 178.6(11)
C7A N1A C1A N3A 1.8(14)
Os1A N1A C1A N3A 174.6(8)
C7A N1A C1A C8A -177.4(10)
Os1A N1A C1A C8A -4.6(14)
C1A N3A C2A C3A -177.0(13)
C1A N3A C2A C7A -1.0(13)
N3A C2A C3A C4A 177.8(13)
C7A C2A C3A C4A 2.1(19)
C2A C3A C4A C5A -2(2)
C3A C4A C5A C6A 2.3(19)
C4A C5A C6A C7A -1.8(17)
C1A N1A C7A C6A 178.2(12)
Os1A N1A C7A C6A 8(2)
C1A N1A C7A C2A -2.2(12)
Os1A N1A C7A C2A -172.1(9)
C5A C6A C7A N1A -178.9(12)
C5A C6A C7A C2A 1.5(17)
N3A C2A C7A N1A 2.1(13)
C3A C2A C7A N1A 178.7(11)
N3A C2A C7A C6A -178.2(10)
C3A C2A C7A C6A -1.7(18)
C12A N2A C8A C9A -1.3(17)
Os1A N2A C8A C9A 178.4(9)
C12A N2A C8A C1A 177.6(11)
Os1A N2A C8A C1A -2.7(13)
N3A C1A C8A N2A -174.3(11)
N1A C1A C8A N2A 4.8(16)
N3A C1A C8A C9A 5(2)
N1A C1A C8A C9A -176.3(12)
N2A C8A C9A C10A 0(2)
C1A C8A C9A C10A -178.5(12)
C8A C9A C10A C11A 1(2)
C9A C10A C11A C12A 0(2)
C8A N2A C12A C11A 1.4(19)
Os1A N2A C12A C11A -178.1(10)
C10A C11A C12A N2A -1(2)
C19A P1A C13A C14A 136.3(11)
C37A P1A C13A C14A 29.0(12)
Os1A P1A C13A C14A -91.2(11)
C19A P1A C13A C18A -48.1(10)
C37A P1A C13A C18A -155.5(9)
Os1A P1A C13A C18A 84.3(9)
C18A C13A C14A C15A 1(2)
P1A C13A C14A C15A 176.1(12)
C13A C14A C15A C16A 0(3)
C14A C15A C16A C17A 0(3)
C15A C16A C17A C18A -2(2)
C16A C17A C18A C13A 2.1(19)
C14A C13A C18A C17A -1.6(18)
P1A C13A C18A C17A -177.4(9)
C13A P1A C19A C24A -74.8(11)
C37A P1A C19A C24A 35.5(11)
Os1A P1A C19A C24A 156.5(9)
C13A P1A C19A C20A 107.9(10)
C37A P1A C19A C20A -141.7(9)
Os1A P1A C19A C20A -20.7(11)
C24A C19A C20A C21A -1.4(17)
P1A C19A C20A C21A 175.9(8)
C19A C20A C21A C22A -0.4(17)
C20A C21A C22A C23A 3.3(18)
C21A C22A C23A C24A -4(2)
C20A C19A C24A C23A 0.3(19)
P1A C19A C24A C23A -177.0(11)
C22A C23A C24A C19A 3(2)
C31A P2A C25A C26A 100.8(10)
C38A P2A C25A C26A -8.7(11)
Os1A P2A C25A C26A -126.7(9)
C31A P2A C25A C30A -74.0(10)
C38A P2A C25A C30A 176.5(9)
Os1A P2A C25A C30A 58.6(10)
C30A C25A C26A C27A 0.3(17)
P2A C25A C26A C27A -174.5(9)
C25A C26A C27A C28A 1.3(18)
C26A C27A C28A C29A -3(2)
C27A C28A C29A C30A 2(2)
C28A C29A C30A C25A -0.7(19)
C26A C25A C30A C29A -0.6(17)
P2A C25A C30A C29A 174.3(9)
C25A P2A C31A C36A 72.4(13)
C38A P2A C31A C36A -177.4(12)
Os1A P2A C31A C36A -58.1(13)
C25A P2A C31A C32A -101.6(11)
C38A P2A C31A C32A 8.6(12)
Os1A P2A C31A C32A 127.9(10)
C36A C31A C32A C33A 4(2)
P2A C31A C32A C33A 177.8(10)
C31A C32A C33A C34A 0(2)
C32A C33A C34A C35A -4(3)
C33A C34A C35A C36A 3(3)
C32A C31A C36A C35A -4(3)
P2A C31A C36A C35A -178.8(15)
C34A C35A C36A C31A 1(3)
C19A P1A C37A C38A 159.3(8)
C13A P1A C37A C38A -92.7(9)
Os1A P1A C37A C38A 30.8(9)
P1A C37A C38A P2A -47.8(10)
C25A P2A C38A C37A -81.4(9)
C31A P2A C38A C37A 171.7(8)
Os1A P2A C38A C37A 43.4(9)
C2B N3B C1B N1B 0.4(15)
C2B N3B C1B C8B -179.3(12)
C7B N1B C1B N3B 0.8(15)
Os1B N1B C1B N3B -178.9(8)
C7B N1B C1B C8B -179.5(11)
Os1B N1B C1B C8B 0.8(14)
C1B N3B C2B C3B -178.6(14)
C1B N3B C2B C7B -1.4(13)
N3B C2B C3B C4B -178.0(13)
C7B C2B C3B C4B 5(2)
C2B C3B C4B C5B -3(2)
C3B C4B C5B C6B 1(2)
C4B C5B C6B C7B -0.7(18)
C1B N1B C7B C6B -176.7(14)
Os1B N1B C7B C6B 3(2)
C1B N1B C7B C2B -1.7(13)
Os1B N1B C7B C2B 177.9(9)
C5B C6B C7B N1B 177.0(13)
C5B C6B C7B C2B 2.4(18)
N3B C2B C7B N1B 2.0(14)
C3B C2B C7B N1B 179.4(12)
N3B C2B C7B C6B 177.9(11)
C3B C2B C7B C6B -4.7(19)
C12B N2B C8B C9B -2.9(16)
Os1B N2B C8B C9B 173.9(8)
C12B N2B C8B C1B 177.6(10)
Os1B N2B C8B C1B -5.6(12)
N3B C1B C8B N2B -177.0(11)
N1B C1B C8B N2B 3.3(16)
N3B C1B C8B C9B 3.5(19)
N1B C1B C8B C9B -176.2(11)
N2B C8B C9B C10B 0.0(17)
C1B C8B C9B C10B 179.4(11)
C8B C9B C10B C11B 3.9(18)
C9B C10B C11B C12B -4.7(17)
C8B N2B C12B C11B 2.1(17)
Os1B N2B C12B C11B -174.3(8)
C10B C11B C12B N2B 1.7(18)
C19B P1B C13B C14B -129.4(11)
C38B P1B C13B C14B 118.7(11)
Os1B P1B C13B C14B -3.0(13)
C19B P1B C13B C18B 55.0(10)
C38B P1B C13B C18B -56.9(10)
Os1B P1B C13B C18B -178.6(8)
C18B C13B C14B C15B 1(2)
P1B C13B C14B C15B -174.0(10)
C13B C14B C15B C16B -2(2)
C14B C15B C16B C17B 0(2)
C15B C16B C17B C18B 1(2)
C16B C17B C18B C13B -2(2)
C14B C13B C18B C17B 0.2(19)
P1B C13B C18B C17B 176.1(10)
C13B P1B C19B C24B -125.0(10)
C38B P1B C19B C24B -18.6(12)
Os1B P1B C19B C24B 101.5(10)
C13B P1B C19B C20B 58.9(10)
C38B P1B C19B C20B 165.3(9)
Os1B P1B C19B C20B -74.6(10)
C24B C19B C20B C21B -2.3(18)
P1B C19B C20B C21B 174.0(9)
C19B C20B C21B C22B 0.3(18)
C20B C21B C22B C23B 2(2)
C21B C22B C23B C24B -3(2)
C20B C19B C24B C23B 1.7(18)
P1B C19B C24B C23B -174.4(9)
C22B C23B C24B C19B 0.9(19)
C37B P2B C25B C30B -177.1(8)
C31B P2B C25B C30B 75.2(10)
Os1B P2B C25B C30B -56.8(9)
C37B P2B C25B C26B 8.0(11)
C31B P2B C25B C26B -99.7(10)
Os1B P2B C25B C26B 128.3(8)
C30B C25B C26B C27B -1.3(17)
P2B C25B C26B C27B 173.6(9)
C25B C26B C27B C28B 0.5(18)
C26B C27B C28B C29B 0.5(18)
C27B C28B C29B C30B -0.8(19)
C26B C25B C30B C29B 1.0(17)
P2B C25B C30B C29B -174.0(9)
C28B C29B C30B C25B 0.1(18)
C37B P2B C31B C32B -5.0(12)
C25B P2B C31B C32B 104.6(11)
Os1B P2B C31B C32B -125.5(10)
C37B P2B C31B C36B 174.1(11)
C25B P2B C31B C36B -76.3(12)
Os1B P2B C31B C36B 53.6(12)
C36B C31B C32B C33B -2(2)
P2B C31B C32B C33B 177.0(10)
C31B C32B C33B C34B 4(2)
C32B C33B C34B C35B -3(2)
C33B C34B C35B C36B 0(2)
C34B C35B C36B C31B 1(2)
C32B C31B C36B C35B 0(2)
P2B C31B C36B C35B -179.6(11)
C25B P2B C37B C38B 86.0(9)
C31B P2B C37B C38B -168.7(9)
Os1B P2B C37B C38B -40.2(10)
P2B C37B C38B P1B 46.3(11)
C19B P1B C38B C37B 89.1(10)
C13B P1B C38B C37B -162.8(9)
Os1B P1B C38B C37B -32.1(10)
